data_7248075
loop_
_publ_author_name
'Lee, Young Hoon'
'Kusumoto, Sotaro'
'Atoini, Youssef'
'Koide, Yoshihiro'
'Hayami, Shinya'
'Kim, Yang'
'Harrowfield, Jack'
'Thu\'ery, Pierre'

_publ_section_title
;
 Uranyl ion coordination polymers with the dibenzobarrelene-based rac- and
 (R,R)-trans-9,10-dihydro-9,10-ethanoanthracene-11,12-dicarboxylate
 ligands
;
_journal_issue 9
_journal_name_full CrystEngComm
_journal_page_first 1278
_journal_page_last 1291
_journal_paper_doi 10.1039/D3CE01176C
_journal_volume 26
_journal_year 2024
_chemical_absolute_configuration ad
_chemical_formula_sum 'C102 H76 O16 P2 U2'
_chemical_formula_weight 2095.62
_space_group_crystal_system orthorhombic
_space_group_IT_number 18
_space_group_name_Hall 'P 2 2ab'
_space_group_name_H-M_alt 'P 21 21 2'
_atom_sites_solution_hydrogens geom
_audit_update_record
;
2023-08-24 deposited with the CCDC.	2024-02-01 downloaded from the CCDC.
;
_cell_angle_alpha 90
_cell_angle_beta 90
_cell_angle_gamma 90
_cell_formula_units_Z 2
_cell_length_a 23.3097(6)
_cell_length_b 13.3655(3)
_cell_length_c 13.5379(3)
_cell_measurement_reflns_used 9234
_cell_measurement_temperature 100(2)
_cell_measurement_theta_max 32.6494
_cell_measurement_theta_min 2.3058
_cell_volume 4217.68(17)
_computing_cell_refinement 'SAINT V8.40B (Bruker AXS LLC, 2019)'
_computing_data_collection 'Bruker Instrument Service vV6.2.16'
_computing_data_reduction 'SAINT V8.40B (Bruker AXS LLC, 2019)'
_computing_molecular_graphics 'shelXle (C.B. Huebschle, rev 1328)'
_computing_structure_refinement 'SHELXL-2019/1 (Sheldrick, 2019)'
_diffrn_ambient_temperature 100(2)
_diffrn_detector_area_resol_mean 7.41
_diffrn_detector_type 'Bruker PHOTON III area detector'
_diffrn_measured_fraction_theta_full 0.999
_diffrn_measured_fraction_theta_max 0.999
_diffrn_measurement_device 'Kappa diffractometer'
_diffrn_measurement_device_type 'Bruker D8 Quest'
_diffrn_measurement_method '\f and \w scans'
_diffrn_radiation_monochromator 'multilayer mirror optics'
_diffrn_radiation_type MoK\a
_diffrn_radiation_wavelength 0.71073
_diffrn_reflns_av_R_equivalents 0.0508
_diffrn_reflns_av_unetI/netI 0.0272
_diffrn_reflns_limit_h_max 31
_diffrn_reflns_limit_h_min -30
_diffrn_reflns_limit_k_max 18
_diffrn_reflns_limit_k_min -17
_diffrn_reflns_limit_l_max 18
_diffrn_reflns_limit_l_min -18
_diffrn_reflns_number 96094
_diffrn_reflns_theta_full 28.70
_diffrn_reflns_theta_max 28.70
_diffrn_reflns_theta_min 2.14
_diffrn_source 'microfocus sealed X-ray tube'
_diffrn_source_current 1.4
_diffrn_source_type 'Incoatec I\ms 70 W'
_diffrn_source_voltage 50
_exptl_absorpt_coefficient_mu 3.943
_exptl_absorpt_correction_T_max 0.75
_exptl_absorpt_correction_T_min 0.61
_exptl_absorpt_correction_type multi-scan
_exptl_absorpt_process_details
;
Krause, L., Herbst-Irmer, R., Sheldrick, G. M., Stalke, D. (2015).
"Comparison of silver and molybdenum microfocus X-ray sources for
single-crystal structure determination"
J. Appl. Cryst. 48, 3-10.
doi:10.1107/S1600576714022985
;
_exptl_crystal_colour 'translucent light yellow'
_exptl_crystal_density_diffrn 1.650
_exptl_crystal_density_method 'not measured'
_exptl_crystal_description lath
_exptl_crystal_F_000 2060
_exptl_crystal_size_max 0.118
_exptl_crystal_size_mid 0.062
_exptl_crystal_size_min 0.054
_refine_diff_density_max 0.435
_refine_diff_density_min -0.471
_refine_ls_abs_structure_details
;
Known absolute configuration, confirmed by Flack parameter.
;
_refine_ls_abs_structure_Flack -0.012(4)
_refine_ls_extinction_method none
_refine_ls_goodness_of_fit_ref 1.038
_refine_ls_hydrogen_treatment constr
_refine_ls_matrix_type full
_refine_ls_number_parameters 551
_refine_ls_number_reflns 10917
_refine_ls_number_restraints 42
_refine_ls_restrained_S_all 1.057
_refine_ls_R_factor_all 0.0204
_refine_ls_R_factor_gt 0.0190
_refine_ls_shift/su_max 0.001
_refine_ls_shift/su_mean 0.000
_refine_ls_structure_factor_coef Fsqd
_refine_ls_weighting_details 'w=1/[\s^2^(Fo^2^)+(0.0129P)^2^+3.1237P] where P=(Fo^2^+2Fc^2^)/3'
_refine_ls_weighting_scheme calc
_refine_ls_wR_factor_gt 0.0400
_refine_ls_wR_factor_ref 0.0408
_reflns_number_gt 10575
_reflns_number_total 10917
_reflns_threshold_expression 'I > 2\s(I)'
_cod_data_source_file d3ce01176c2.cif
_cod_data_source_block 7
_cod_depositor_comments
;
The following automatic conversions were performed:

data item '_exptl_absorpt_correction_type' value 'Multi-Scan' was
changed to 'multi-scan' in accordance with the
/home/data/users/saulius/crontab/automatic-downloads/rss-feeds/RSC/lib/dictionaries/cif_core.dic
dictionary named 'cif_core.dic' version 2.4.2 last updated on
2011-04-26.

Automatic conversion script
Id: cif_fix_values 8170 2020-07-09 18:12:32Z antanas 

 Adding full bibliography for 7248070--7248077.cif.
;
_cod_database_code 7248075

loop_
_space_group_symop_operation_xyz
'x, y, z'
'-x, -y, z'
'x+1/2, -y+1/2, -z'
'-x+1/2, y+1/2, -z'

loop_
_atom_site_type_symbol
_atom_site_label
_atom_site_fract_x
_atom_site_fract_y
_atom_site_fract_z
_atom_site_U_iso_or_equiv
_atom_site_adp_type
_atom_site_calc_flag
_atom_site_refinement_flags_adp
_atom_site_refinement_flags_occupancy
_atom_site_refinement_flags_posn
_atom_site_occupancy
_atom_site_disorder_assembly
_atom_site_disorder_group
U U1 0.66221(2) 0.39857(2) 0.84939(2) 0.01182(3) Uani d . . . 1 . .
P P1 0.67566(4) 0.91893(6) 0.71171(7) 0.01659(19) Uani d . . . 1 . .
O O1 0.61867(11) 0.44434(18) 0.94714(19) 0.0178(5) Uani d . . . 1 . .
O O2 0.70487(11) 0.35302(19) 0.74996(19) 0.0198(5) Uani d . . . 1 . .
O O3 0.70500(11) 0.56378(18) 0.81872(19) 0.0185(5) Uani d . . . 1 . .
O O4 0.74751(10) 0.47250(18) 0.93169(19) 0.0168(5) Uani d . . . 1 . .
O O5 0.79182(11) 0.78379(18) 1.03120(19) 0.0190(5) Uani d . . . 1 . .
O O6 0.86478(11) 0.72288(19) 1.11359(19) 0.0192(5) Uani d . . . 1 . .
O O7 0.57411(11) 0.34442(18) 0.7640(2) 0.0200(6) Uani d . . . 1 . .
O O8 0.60150(11) 0.4988(2) 0.7368(2) 0.0212(6) Uani d . . . 1 . .
C C1 0.79144(15) 0.6316(2) 0.8871(3) 0.0144(7) Uani d . . . 1 . .
H H1 0.772064 0.698313 0.888750 0.017000 Uiso calc U . R 1 . .
C C2 0.83005(14) 0.6223(2) 0.9797(2) 0.0147(7) Uani d . . . 1 . .
H H2 0.817043 0.563237 1.019157 0.018000 Uiso calc U . R 1 . .
C C3 0.74551(15) 0.5510(2) 0.8802(3) 0.0146(7) Uani d . . . 1 . .
C C4 0.82806(14) 0.7147(2) 1.0453(3) 0.0144(7) Uani d . . . 1 . .
C C5 0.82974(15) 0.6264(2) 0.7920(3) 0.0181(7) Uani d . . . 1 . .
H H5 0.806638 0.634479 0.730241 0.022000 Uiso calc U . R 1 . .
C C6 0.89385(13) 0.6048(3) 0.9471(3) 0.0173(6) Uani d . . . 1 . .
H H6 0.920039 0.596051 1.004999 0.021000 Uiso calc U . R 1 . .
C C7 0.87608(16) 0.7060(3) 0.8010(3) 0.0208(8) Uani d . . . 1 . .
C C8 0.90968(15) 0.6955(3) 0.8854(3) 0.0190(7) Uani d . . . 1 . .
C C9 0.95210(17) 0.7653(3) 0.9075(4) 0.0252(9) Uani d . . . 1 . .
H H9 0.972980 0.761285 0.967662 0.030000 Uiso calc U . R 1 . .
C C10 0.96332(16) 0.8414(3) 0.8394(4) 0.0314(10) Uani d . . . 1 . .
H H10 0.992661 0.888815 0.852819 0.038000 Uiso calc U . R 1 . .
C C11 0.93224(18) 0.8485(3) 0.7527(4) 0.0326(10) Uani d . . . 1 . .
H H11 0.941193 0.899111 0.705873 0.039000 Uiso calc U . R 1 . .
C C12 0.88746(17) 0.7810(3) 0.7340(3) 0.0270(9) Uani d . . . 1 . .
H H12 0.865169 0.786905 0.675526 0.032000 Uiso calc U . R 1 . .
C C13 0.86027(17) 0.5263(3) 0.7955(3) 0.0220(8) Uani d . . . 1 . .
C C14 0.89535(16) 0.5155(3) 0.8784(3) 0.0206(8) Uani d . . . 1 . .
C C15 0.92843(19) 0.4301(3) 0.8895(4) 0.0313(10) Uani d . . . 1 . .
H H15 0.952852 0.422565 0.945159 0.038000 Uiso calc U . R 1 . .
C C16 0.9254(2) 0.3559(3) 0.8181(4) 0.0438(14) Uani d . . . 1 . .
H H16 0.948234 0.297403 0.824657 0.053000 Uiso calc U . R 1 . .
C C17 0.8896(2) 0.3659(4) 0.7379(4) 0.0432(13) Uani d . . . 1 . .
H H17 0.887816 0.314081 0.689995 0.052000 Uiso calc U . R 1 . .
C C18 0.85605(19) 0.4509(3) 0.7261(3) 0.0327(10) Uani d . . . 1 . .
H H18 0.830717 0.457119 0.671499 0.039000 Uiso calc U . R 1 . .
C C19 0.51015(14) 0.4453(2) 0.6681(2) 0.0148(7) Uani d . . . 1 . .
H H19 0.479327 0.402936 0.697952 0.018000 Uiso calc U . R 1 . .
C C20 0.56518(15) 0.4296(3) 0.7266(3) 0.0148(7) Uani d . . . 1 . .
C C21 0.52013(14) 0.4100(3) 0.5588(3) 0.0201(7) Uani d . . . 1 . .
H H21 0.535600 0.340334 0.555655 0.024000 Uiso calc U . R 1 . .
C C22 0.46199(16) 0.4185(3) 0.5090(3) 0.0264(8) Uani d U . . 1 . .
C C23 0.44039(16) 0.5162(3) 0.5101(3) 0.0235(8) Uani d U . . 1 . .
C C24 0.38745(17) 0.5371(4) 0.4686(3) 0.0304(9) Uani d U . . 1 . .
H H24 0.372338 0.603058 0.470697 0.037000 Uiso calc U . R 1 . .
C C25 0.35692(19) 0.4611(4) 0.4241(3) 0.0385(10) Uani d U . . 1 . .
H H25 0.321189 0.475608 0.393537 0.046000 Uiso calc U . R 1 . .
C C26 0.3776(2) 0.3638(4) 0.4234(4) 0.0428(10) Uani d U . . 1 . .
H H26 0.355748 0.311960 0.393596 0.051000 Uiso calc U . R 1 . .
C C27 0.43069(19) 0.3421(4) 0.4665(4) 0.0396(10) Uani d U . . 1 . .
H H27 0.445031 0.275539 0.466560 0.048000 Uiso calc U . R 1 . .
C C28 0.70677(15) 0.8271(3) 0.6305(3) 0.0182(7) Uani d . . . 1 . .
C C29 0.70097(17) 0.7248(3) 0.6505(3) 0.0243(7) Uani d . . . 1 . .
H H29 0.678393 0.702857 0.704754 0.029000 Uiso calc U . R 1 . .
C C30 0.7286(2) 0.6557(3) 0.5902(3) 0.0320(10) Uani d . . . 1 . .
H H30 0.725850 0.586317 0.604606 0.038000 Uiso calc U . R 1 . .
C C31 0.7598(2) 0.6872(3) 0.5099(3) 0.0342(10) Uani d . . . 1 . .
H H31 0.777973 0.639185 0.468680 0.041000 Uiso calc U . R 1 . .
C C32 0.76528(18) 0.7887(3) 0.4883(3) 0.0284(9) Uani d . . . 1 . .
H H32 0.786867 0.809814 0.432508 0.034000 Uiso calc U . R 1 . .
C C33 0.73885(16) 0.8587(3) 0.5489(3) 0.0220(8) Uani d . . . 1 . .
H H33 0.742569 0.928068 0.535027 0.026000 Uiso calc U . R 1 . .
C C34 0.64032(16) 0.8537(3) 0.8101(3) 0.0181(7) Uani d . . . 1 . .
C C35 0.66788(18) 0.8362(3) 0.8996(3) 0.0224(7) Uani d . . . 1 . .
H H35 0.702536 0.870006 0.915401 0.027000 Uiso calc U . R 1 . .
C C36 0.64382(18) 0.7683(4) 0.9655(3) 0.0336(10) Uani d . . . 1 . .
H H36 0.662915 0.753774 1.025774 0.040000 Uiso calc U . R 1 . .
C C37 0.59240(19) 0.7219(3) 0.9439(4) 0.0329(10) Uani d . . . 1 . .
H H37 0.576751 0.674809 0.989025 0.039000 Uiso calc U . R 1 . .
C C38 0.56350(18) 0.7435(3) 0.8574(4) 0.0317(9) Uani d . . . 1 . .
H H38 0.527397 0.713281 0.844245 0.038000 Uiso calc U . R 1 . .
C C39 0.58739(18) 0.8093(3) 0.7897(3) 0.0289(9) Uani d . . . 1 . .
H H39 0.567868 0.824091 0.729903 0.035000 Uiso calc U . R 1 . .
C C40 0.73333(15) 0.9945(3) 0.7581(3) 0.0169(7) Uani d . . . 1 . .
C C41 0.77988(16) 0.9433(3) 0.8001(3) 0.0224(8) Uani d . . . 1 . .
H H41 0.779839 0.872235 0.802536 0.027000 Uiso calc U . R 1 . .
C C42 0.82595(16) 0.9965(3) 0.8379(3) 0.0257(8) Uani d . . . 1 . .
H H42 0.857068 0.962216 0.868035 0.031000 Uiso calc U . R 1 . .
C C43 0.82642(15) 1.1000(3) 0.8316(3) 0.0277(8) Uani d . . . 1 . .
H H43 0.858441 1.136296 0.856190 0.033000 Uiso calc U . R 1 . .
C C44 0.78084(17) 1.1511(3) 0.7901(3) 0.0246(8) Uani d . . . 1 . .
H H44 0.781656 1.222044 0.786322 0.030000 Uiso calc U . R 1 . .
C C45 0.73370(14) 1.0986(3) 0.7536(3) 0.0189(7) Uani d . . . 1 . .
H H45 0.702075 1.133605 0.725943 0.023000 Uiso calc U . R 1 . .
C C46 0.62476(15) 0.9943(3) 0.6451(3) 0.0202(7) Uani d . . . 1 . .
C C47 0.61347(17) 0.9765(3) 0.5455(3) 0.0244(8) Uani d . . . 1 . .
H H47 0.631853 0.922871 0.511962 0.029000 Uiso calc U . R 1 . .
C C48 0.5750(2) 1.0381(3) 0.4956(4) 0.0335(10) Uani d . . . 1 . .
H H48 0.566456 1.026063 0.428029 0.040000 Uiso calc U . R 1 . .
C C49 0.54918(19) 1.1165(3) 0.5447(4) 0.0364(11) Uani d . . . 1 . .
H H49 0.523724 1.159382 0.509824 0.044000 Uiso calc U . R 1 . .
C C50 0.55974(17) 1.1339(3) 0.6435(4) 0.0309(9) Uani d . . . 1 . .
H H50 0.541187 1.187700 0.676423 0.037000 Uiso calc U . R 1 . .
C C51 0.59750(16) 1.0727(3) 0.6949(3) 0.0247(8) Uani d . . . 1 . .
H H51 0.604742 1.083899 0.763056 0.030000 Uiso calc U . R 1 . .

loop_
_atom_site_aniso_label
_atom_site_aniso_U_11
_atom_site_aniso_U_22
_atom_site_aniso_U_33
_atom_site_aniso_U_12
_atom_site_aniso_U_13
_atom_site_aniso_U_23
U1 0.01305(5) 0.01119(5) 0.01123(5) 0.00041(5) -0.00306(5) 0.00017(5)
P1 0.0180(4) 0.0172(4) 0.0145(4) 0.0014(3) -0.0010(3) 0.0010(3)
O1 0.0199(13) 0.0189(12) 0.0146(12) -0.0010(10) 0.0017(11) -0.0026(10)
O2 0.0225(13) 0.0213(13) 0.0157(13) 0.0028(10) 0.0024(11) -0.0018(11)
O3 0.0188(12) 0.0168(11) 0.0199(13) -0.0038(9) -0.0094(10) 0.0045(10)
O4 0.0179(12) 0.0141(11) 0.0185(13) -0.0030(9) -0.0062(10) 0.0017(10)
O5 0.0199(13) 0.0145(12) 0.0225(14) 0.0031(9) -0.0063(11) -0.0045(10)
O6 0.0216(13) 0.0171(12) 0.0188(13) 0.0007(10) -0.0073(10) -0.0023(10)
O7 0.0240(14) 0.0139(12) 0.0220(14) -0.0002(10) -0.0105(11) 0.0028(10)
O8 0.0214(13) 0.0180(12) 0.0242(14) -0.0037(10) -0.0097(11) 0.0043(11)
C1 0.0166(16) 0.0106(14) 0.0159(16) 0.0009(12) -0.0033(13) 0.0001(12)
C2 0.0157(16) 0.0116(15) 0.0167(16) 0.0007(12) -0.0044(13) -0.0017(11)
C3 0.0171(17) 0.0138(15) 0.0128(16) 0.0020(13) -0.0009(13) -0.0015(12)
C4 0.0157(17) 0.0119(14) 0.0157(16) -0.0017(12) -0.0020(13) 0.0009(12)
C5 0.0200(18) 0.0197(16) 0.0144(16) -0.0027(13) -0.0023(14) 0.0008(12)
C6 0.0151(15) 0.0142(14) 0.0227(17) 0.0028(14) -0.0040(13) 0.0020(17)
C7 0.0180(18) 0.0194(18) 0.025(2) -0.0008(14) 0.0028(15) 0.0017(15)
C8 0.0149(17) 0.0169(16) 0.0251(19) 0.0032(14) 0.0000(14) 0.0003(15)
C9 0.0156(18) 0.0188(18) 0.041(3) 0.0014(14) -0.0060(17) 0.0002(17)
C10 0.0182(18) 0.0205(18) 0.055(3) -0.0029(14) -0.001(2) 0.004(2)
C11 0.023(2) 0.025(2) 0.050(3) -0.0012(16) 0.006(2) 0.016(2)
C12 0.022(2) 0.027(2) 0.032(2) -0.0025(16) -0.0002(17) 0.0089(17)
C13 0.0217(18) 0.0207(18) 0.0235(19) -0.0016(15) 0.0067(16) -0.0059(15)
C14 0.0188(18) 0.0140(17) 0.029(2) -0.0011(13) 0.0025(15) -0.0013(14)
C15 0.028(2) 0.0184(19) 0.048(3) 0.0042(16) 0.000(2) 0.0016(18)
C16 0.034(2) 0.021(2) 0.077(4) 0.0079(18) 0.008(3) -0.011(2)
C17 0.043(3) 0.031(2) 0.056(3) -0.001(2) 0.016(3) -0.023(2)
C18 0.033(2) 0.033(2) 0.033(2) -0.0050(17) 0.0108(19) -0.0125(19)
C19 0.0145(15) 0.0160(15) 0.0140(17) 0.0003(12) -0.0047(13) 0.0000(12)
C20 0.0166(16) 0.0158(16) 0.0120(16) 0.0011(12) -0.0053(13) -0.0007(12)
C21 0.0196(16) 0.0227(18) 0.0180(16) 0.0114(14) -0.0074(14) -0.0080(15)
C22 0.0204(16) 0.042(2) 0.0169(15) 0.0150(15) -0.0054(13) -0.0124(15)
C23 0.0184(16) 0.0419(19) 0.0102(15) 0.0136(14) 0.0021(13) 0.0006(14)
C24 0.0219(17) 0.054(2) 0.0151(17) 0.0169(16) 0.0022(14) 0.0030(16)
C25 0.0241(18) 0.068(2) 0.0238(18) 0.0202(17) -0.0067(15) -0.0098(18)
C26 0.0302(18) 0.060(2) 0.0379(19) 0.0141(16) -0.0131(16) -0.0256(17)
C27 0.0282(18) 0.053(2) 0.038(2) 0.0182(17) -0.0131(17) -0.0270(18)
C28 0.0210(17) 0.0185(16) 0.0151(19) 0.0024(13) -0.0037(14) -0.0001(13)
C29 0.036(2) 0.0208(17) 0.0162(17) 0.0016(14) -0.0051(19) 0.0001(17)
C30 0.052(3) 0.022(2) 0.022(2) 0.0066(18) -0.005(2) -0.0020(16)
C31 0.047(3) 0.032(2) 0.023(2) 0.011(2) 0.000(2) -0.0098(18)
C32 0.030(2) 0.036(2) 0.018(2) -0.0009(18) 0.0025(17) -0.0046(17)
C33 0.0220(18) 0.0220(17) 0.0219(19) 0.0004(14) -0.0013(16) 0.0001(16)
C34 0.0197(17) 0.0179(17) 0.0167(17) 0.0009(14) 0.0026(14) 0.0009(14)
C35 0.0214(19) 0.0257(18) 0.0199(17) 0.0007(16) -0.0008(16) 0.0001(14)
C36 0.030(2) 0.044(3) 0.026(2) 0.0029(18) 0.0041(18) 0.015(2)
C37 0.034(2) 0.033(2) 0.032(2) -0.0008(18) 0.011(2) 0.0098(19)
C38 0.029(2) 0.037(2) 0.030(2) -0.0109(17) 0.011(2) -0.008(2)
C39 0.026(2) 0.039(2) 0.021(2) -0.0070(18) 0.0029(16) -0.0002(18)
C40 0.0178(17) 0.0221(17) 0.0107(16) 0.0020(13) -0.0003(14) -0.0003(14)
C41 0.0228(19) 0.0242(18) 0.0201(19) 0.0034(15) -0.0016(15) 0.0026(15)
C42 0.023(2) 0.034(2) 0.0196(18) 0.0067(15) -0.0047(16) -0.0002(17)
C43 0.0220(18) 0.0366(19) 0.025(2) 0.0001(17) -0.0010(14) -0.0142(19)
C44 0.0228(19) 0.0219(19) 0.029(2) 0.0015(15) 0.0037(17) -0.0104(17)
C45 0.0176(16) 0.0219(16) 0.0170(16) 0.0026(16) 0.0030(13) -0.0009(17)
C46 0.0184(16) 0.0191(16) 0.0231(18) -0.0005(12) -0.0019(17) 0.0019(17)
C47 0.027(2) 0.0214(18) 0.025(2) 0.0026(15) -0.0053(17) 0.0001(16)
C48 0.041(3) 0.030(2) 0.030(2) 0.0063(19) -0.015(2) 0.0014(19)
C49 0.034(2) 0.026(2) 0.050(3) 0.0103(18) -0.018(2) -0.001(2)
C50 0.0246(19) 0.0221(17) 0.046(3) 0.0056(14) -0.008(2) -0.008(2)
C51 0.0207(19) 0.026(2) 0.028(2) -0.0006(14) -0.0040(16) -0.0063(16)

loop_
_atom_type_symbol
_atom_type_description
_atom_type_scat_dispersion_real
_atom_type_scat_dispersion_imag
_atom_type_scat_source
C C 0.0033 0.0016 'International Tables Vol C Tables 4.2.6.8 and 6.1.1.4'
H H 0.0000 0.0000 'International Tables Vol C Tables 4.2.6.8 and 6.1.1.4'
O O 0.0106 0.0060 'International Tables Vol C Tables 4.2.6.8 and 6.1.1.4'
P P 0.1023 0.0942 'International Tables Vol C Tables 4.2.6.8 and 6.1.1.4'
U U -9.6767 9.6646 'International Tables Vol C Tables 4.2.6.8 and 6.1.1.4'

loop_
_geom_angle_atom_site_label_1
_geom_angle_atom_site_label_2
_geom_angle_atom_site_label_3
_geom_angle_site_symmetry_1
_geom_angle_site_symmetry_3
_geom_angle
_geom_angle_publ_flag
O1 U1 O2 . . 179.02(13) ?
O1 U1 O3 . . 92.76(10) ?
O2 U1 O3 . . 87.30(10) ?
O1 U1 O7 . . 88.54(10) ?
O2 U1 O7 . . 90.59(11) ?
O3 U1 O7 . . 121.49(8) ?
O1 U1 O5 . 4_647 88.52(10) ?
O2 U1 O5 . 4_647 92.30(10) ?
O3 U1 O5 . 4_647 119.47(8) ?
O7 U1 O5 . 4_647 119.04(8) ?
O1 U1 O8 . . 86.89(11) ?
O2 U1 O8 . . 92.22(11) ?
O3 U1 O8 . . 69.01(8) ?
O7 U1 O8 . . 52.66(8) ?
O5 U1 O8 4_647 . 170.59(8) ?
O1 U1 O6 . 4_647 91.75(10) ?
O2 U1 O6 . 4_647 88.33(10) ?
O3 U1 O6 . 4_647 170.66(8) ?
O7 U1 O6 . 4_647 66.78(8) ?
O5 U1 O6 4_647 4_647 52.48(8) ?
O8 U1 O6 . 4_647 119.44(8) ?
O1 U1 O4 . . 89.20(10) ?
O2 U1 O4 . . 91.61(10) ?
O3 U1 O4 . . 52.68(8) ?
O7 U1 O4 . . 173.63(8) ?
O5 U1 O4 4_647 . 66.84(8) ?
O8 U1 O4 . . 121.26(8) ?
O6 U1 O4 4_647 . 119.25(8) ?
C34 P1 C40 . . 110.95(17) ?
C34 P1 C46 . . 109.98(18) ?
C40 P1 C46 . . 110.78(17) ?
C34 P1 C28 . . 107.91(17) ?
C40 P1 C28 . . 107.19(17) ?
C46 P1 C28 . . 109.94(18) ?
C3 O3 U1 . . 94.0(2) ?
C3 O4 U1 . . 93.1(2) ?
C4 O5 U1 . 4_657 93.7(2) ?
C4 O6 U1 . 4_657 93.32(19) ?
C20 O7 U1 . . 93.5(2) ?
C20 O8 U1 . . 93.1(2) ?
C3 C1 C2 . . 113.7(3) ?
C3 C1 C5 . . 108.6(3) ?
C2 C1 C5 . . 109.3(3) ?
C3 C1 H1 . . 108.400000 ?
C2 C1 H1 . . 108.400000 ?
C5 C1 H1 . . 108.400000 ?
C4 C2 C1 . . 113.0(3) ?
C4 C2 C6 . . 108.3(3) ?
C1 C2 C6 . . 109.6(3) ?
C4 C2 H2 . . 108.600000 ?
C1 C2 H2 . . 108.600000 ?
C6 C2 H2 . . 108.600000 ?
O4 C3 O3 . . 120.1(3) ?
O4 C3 C1 . . 122.0(3) ?
O3 C3 C1 . . 117.9(3) ?
O6 C4 O5 . . 119.9(3) ?
O6 C4 C2 . . 118.4(3) ?
O5 C4 C2 . . 121.6(3) ?
C13 C5 C7 . . 106.3(3) ?
C13 C5 C1 . . 106.3(3) ?
C7 C5 C1 . . 107.9(3) ?
C13 C5 H5 . . 112.000000 ?
C7 C5 H5 . . 112.000000 ?
C1 C5 H5 . . 112.000000 ?
C14 C6 C8 . . 106.6(3) ?
C14 C6 C2 . . 108.2(3) ?
C8 C6 C2 . . 105.4(3) ?
C14 C6 H6 . . 112.100000 ?
C8 C6 H6 . . 112.100000 ?
C2 C6 H6 . . 112.100000 ?
C12 C7 C8 . . 120.4(4) ?
C12 C7 C5 . . 126.3(4) ?
C8 C7 C5 . . 113.3(3) ?
C7 C8 C9 . . 120.6(4) ?
C7 C8 C6 . . 113.3(3) ?
C9 C8 C6 . . 126.1(3) ?
C8 C9 C10 . . 118.6(4) ?
C8 C9 H9 . . 120.700000 ?
C10 C9 H9 . . 120.700000 ?
C11 C10 C9 . . 120.8(4) ?
C11 C10 H10 . . 119.600000 ?
C9 C10 H10 . . 119.600000 ?
C10 C11 C12 . . 119.9(4) ?
C10 C11 H11 . . 120.000000 ?
C12 C11 H11 . . 120.000000 ?
C7 C12 C11 . . 119.5(4) ?
C7 C12 H12 . . 120.300000 ?
C11 C12 H12 . . 120.300000 ?
C18 C13 C14 . . 120.8(4) ?
C18 C13 C5 . . 126.1(4) ?
C14 C13 C5 . . 113.1(3) ?
C15 C14 C13 . . 119.9(4) ?
C15 C14 C6 . . 126.5(4) ?
C13 C14 C6 . . 113.5(3) ?
C14 C15 C16 . . 119.0(4) ?
C14 C15 H15 . . 120.500000 ?
C16 C15 H15 . . 120.500000 ?
C17 C16 C15 . . 120.7(4) ?
C17 C16 H16 . . 119.600000 ?
C15 C16 H16 . . 119.600000 ?
C16 C17 C18 . . 120.8(4) ?
C16 C17 H17 . . 119.600000 ?
C18 C17 H17 . . 119.600000 ?
C13 C18 C17 . . 118.6(5) ?
C13 C18 H18 . . 120.700000 ?
C17 C18 H18 . . 120.700000 ?
C20 C19 C19 . 2_665 113.0(3) ?
C20 C19 C21 . . 108.9(3) ?
C19 C19 C21 2_665 . 109.33(18) ?
C20 C19 H19 . . 108.500000 ?
C19 C19 H19 2_665 . 108.500000 ?
C21 C19 H19 . . 108.500000 ?
O8 C20 O7 . . 120.4(3) ?
O8 C20 C19 . . 121.4(3) ?
O7 C20 C19 . . 118.2(3) ?
C23 C21 C22 2_665 . 107.7(3) ?
C23 C21 C19 2_665 . 107.9(3) ?
C22 C21 C19 . . 105.3(3) ?
C23 C21 H21 2_665 . 111.900000 ?
C22 C21 H21 . . 111.900000 ?
C19 C21 H21 . . 111.900000 ?
C27 C22 C23 . . 120.3(4) ?
C27 C22 C21 . . 127.0(4) ?
C23 C22 C21 . . 112.7(4) ?
C24 C23 C22 . . 120.3(4) ?
C24 C23 C21 . 2_665 126.3(4) ?
C22 C23 C21 . 2_665 113.4(3) ?
C25 C24 C23 . . 119.3(4) ?
C25 C24 H24 . . 120.400000 ?
C23 C24 H24 . . 120.400000 ?
C24 C25 C26 . . 120.9(4) ?
C24 C25 H25 . . 119.500000 ?
C26 C25 H25 . . 119.500000 ?
C25 C26 C27 . . 120.0(4) ?
C25 C26 H26 . . 120.000000 ?
C27 C26 H26 . . 120.000000 ?
C22 C27 C26 . . 119.2(4) ?
C22 C27 H27 . . 120.400000 ?
C26 C27 H27 . . 120.400000 ?
C33 C28 C29 . . 119.9(3) ?
C33 C28 P1 . . 119.5(3) ?
C29 C28 P1 . . 120.5(3) ?
C30 C29 C28 . . 119.3(4) ?
C30 C29 H29 . . 120.300000 ?
C28 C29 H29 . . 120.300000 ?
C31 C30 C29 . . 120.4(4) ?
C31 C30 H30 . . 119.800000 ?
C29 C30 H30 . . 119.800000 ?
C30 C31 C32 . . 120.8(4) ?
C30 C31 H31 . . 119.600000 ?
C32 C31 H31 . . 119.600000 ?
C33 C32 C31 . . 119.4(4) ?
C33 C32 H32 . . 120.300000 ?
C31 C32 H32 . . 120.300000 ?
C32 C33 C28 . . 120.0(4) ?
C32 C33 H33 . . 120.000000 ?
C28 C33 H33 . . 120.000000 ?
C35 C34 C39 . . 120.6(4) ?
C35 C34 P1 . . 121.1(3) ?
C39 C34 P1 . . 117.8(3) ?
C36 C35 C34 . . 118.8(4) ?
C36 C35 H35 . . 120.600000 ?
C34 C35 H35 . . 120.600000 ?
C37 C36 C35 . . 120.5(4) ?
C37 C36 H36 . . 119.700000 ?
C35 C36 H36 . . 119.700000 ?
C36 C37 C38 . . 120.6(4) ?
C36 C37 H37 . . 119.700000 ?
C38 C37 H37 . . 119.700000 ?
C37 C38 C39 . . 119.8(4) ?
C37 C38 H38 . . 120.100000 ?
C39 C38 H38 . . 120.100000 ?
C38 C39 C34 . . 119.6(4) ?
C38 C39 H39 . . 120.200000 ?
C34 C39 H39 . . 120.200000 ?
C45 C40 C41 . . 120.0(3) ?
C45 C40 P1 . . 123.5(3) ?
C41 C40 P1 . . 116.5(3) ?
C42 C41 C40 . . 119.9(4) ?
C42 C41 H41 . . 120.100000 ?
C40 C41 H41 . . 120.100000 ?
C43 C42 C41 . . 119.7(3) ?
C43 C42 H42 . . 120.100000 ?
C41 C42 H42 . . 120.100000 ?
C44 C43 C42 . . 120.8(4) ?
C44 C43 H43 . . 119.600000 ?
C42 C43 H43 . . 119.600000 ?
C43 C44 C45 . . 120.1(4) ?
C43 C44 H44 . . 119.900000 ?
C45 C44 H44 . . 119.900000 ?
C40 C45 C44 . . 119.5(3) ?
C40 C45 H45 . . 120.300000 ?
C44 C45 H45 . . 120.300000 ?
C47 C46 C51 . . 120.5(4) ?
C47 C46 P1 . . 120.9(3) ?
C51 C46 P1 . . 118.5(3) ?
C48 C47 C46 . . 119.3(4) ?
C48 C47 H47 . . 120.300000 ?
C46 C47 H47 . . 120.300000 ?
C49 C48 C47 . . 119.8(4) ?
C49 C48 H48 . . 120.100000 ?
C47 C48 H48 . . 120.100000 ?
C48 C49 C50 . . 121.1(4) ?
C48 C49 H49 . . 119.400000 ?
C50 C49 H49 . . 119.400000 ?
C49 C50 C51 . . 120.0(4) ?
C49 C50 H50 . . 120.000000 ?
C51 C50 H50 . . 120.000000 ?
C50 C51 C46 . . 119.2(4) ?
C50 C51 H51 . . 120.400000 ?
C46 C51 H51 . . 120.400000 ?

loop_
_geom_bond_atom_site_label_1
_geom_bond_atom_site_label_2
_geom_bond_site_symmetry_2
_geom_bond_distance
_geom_bond_publ_flag
U1 O1 . 1.776(3) ?
U1 O2 . 1.781(3) ?
U1 O3 . 2.458(2) ?
U1 O7 . 2.465(3) ?
U1 O5 4_647 2.473(2) ?
U1 O8 . 2.474(3) ?
U1 O6 4_647 2.482(3) ?
U1 O4 . 2.484(2) ?
P1 C34 . 1.793(4) ?
P1 C40 . 1.795(4) ?
P1 C46 . 1.798(4) ?
P1 C28 . 1.800(4) ?
O3 C3 . 1.271(4) ?
O4 C3 . 1.260(4) ?
O5 C4 . 1.266(4) ?
O6 C4 . 1.264(4) ?
O7 C20 . 1.263(4) ?
O8 C20 . 1.262(4) ?
C1 C3 . 1.522(5) ?
C1 C2 . 1.549(5) ?
C1 C5 . 1.568(5) ?
C1 H1 . 1.000000 ?
C2 C4 . 1.522(4) ?
C2 C6 . 1.569(5) ?
C2 H2 . 1.000000 ?
C5 C13 . 1.516(5) ?
C5 C7 . 1.521(5) ?
C5 H5 . 1.000000 ?
C6 C14 . 1.514(5) ?
C6 C8 . 1.518(5) ?
C6 H6 . 1.000000 ?
C7 C12 . 1.378(5) ?
C7 C8 . 1.392(5) ?
C8 C9 . 1.392(5) ?
C9 C10 . 1.398(6) ?
C9 H9 . 0.950000 ?
C10 C11 . 1.382(7) ?
C10 H10 . 0.950000 ?
C11 C12 . 1.403(6) ?
C11 H11 . 0.950000 ?
C12 H12 . 0.950000 ?
C13 C18 . 1.381(5) ?
C13 C14 . 1.396(6) ?
C14 C15 . 1.385(5) ?
C15 C16 . 1.387(7) ?
C15 H15 . 0.950000 ?
C16 C17 . 1.375(8) ?
C16 H16 . 0.950000 ?
C17 C18 . 1.389(6) ?
C17 H17 . 0.950000 ?
C18 H18 . 0.950000 ?
C19 C20 . 1.522(5) ?
C19 C19 2_665 1.537(6) ?
C19 C21 . 1.571(5) ?
C19 H19 . 1.000000 ?
C21 C23 2_665 1.501(6) ?
C21 C22 . 1.518(5) ?
C21 H21 . 1.000000 ?
C22 C27 . 1.380(6) ?
C22 C23 . 1.400(6) ?
C23 C24 . 1.384(5) ?
C24 C25 . 1.378(7) ?
C24 H24 . 0.950000 ?
C25 C26 . 1.387(7) ?
C25 H25 . 0.950000 ?
C26 C27 . 1.398(6) ?
C26 H26 . 0.950000 ?
C27 H27 . 0.950000 ?
C28 C33 . 1.399(5) ?
C28 C29 . 1.400(5) ?
C29 C30 . 1.391(6) ?
C29 H29 . 0.950000 ?
C30 C31 . 1.374(6) ?
C30 H30 . 0.950000 ?
C31 C32 . 1.393(6) ?
C31 H31 . 0.950000 ?
C32 C33 . 1.389(5) ?
C32 H32 . 0.950000 ?
C33 H33 . 0.950000 ?
C34 C35 . 1.391(5) ?
C34 C39 . 1.397(5) ?
C35 C36 . 1.390(5) ?
C35 H35 . 0.950000 ?
C36 C37 . 1.381(6) ?
C36 H36 . 0.950000 ?
C37 C38 . 1.382(7) ?
C37 H37 . 0.950000 ?
C38 C39 . 1.386(6) ?
C38 H38 . 0.950000 ?
C39 H39 . 0.950000 ?
C40 C45 . 1.393(5) ?
C40 C41 . 1.403(5) ?
C41 C42 . 1.387(5) ?
C41 H41 . 0.950000 ?
C42 C43 . 1.386(6) ?
C42 H42 . 0.950000 ?
C43 C44 . 1.383(5) ?
C43 H43 . 0.950000 ?
C44 C45 . 1.394(5) ?
C44 H44 . 0.950000 ?
C45 H45 . 0.950000 ?
C46 C47 . 1.395(6) ?
C46 C51 . 1.399(5) ?
C47 C48 . 1.393(6) ?
C47 H47 . 0.950000 ?
C48 C49 . 1.379(6) ?
C48 H48 . 0.950000 ?
C49 C50 . 1.381(7) ?
C49 H49 . 0.950000 ?
C50 C51 . 1.388(6) ?
C50 H50 . 0.950000 ?
C51 H51 . 0.950000 ?

loop_
_geom_hbond_atom_site_label_D
_geom_hbond_atom_site_label_H
_geom_hbond_atom_site_label_A
_geom_hbond_site_symmetry_A
_geom_hbond_distance_DH
_geom_hbond_distance_HA
_geom_hbond_distance_DA
_geom_hbond_angle_DHA
_geom_hbond_publ_flag
C1 H1 O5 . 1.00 2.29 2.819(4) 111.9 ?
C2 H2 O4 . 1.00 2.35 2.852(4) 110.4 ?
C19 H19 O8 2_665 1.00 2.36 2.863(4) 110.4 ?
C29 H29 O3 . 0.95 2.49 3.135(5) 124.8 ?
C51 H51 O6 4_657 0.95 2.60 3.395(5) 141.8 ?
